data_2218069
loop_
_publ_author_name
'Rizal, Mohd. Razali'
'Azizul, Isha'
'Ng, Seik Weng'

_publ_section_title
;
 Low-temperature redetermination of
 3,4,5,6-tetrahydropyrimidin-2(1<i>H</i>)-one
;
_journal_coeditor_code BV2094
_journal_issue 5
_journal_name_full 'Acta Crystallographica Section E'
_journal_page_first o914
_journal_paper_doi 10.1107/S160053680801115X
_journal_volume 64
_journal_year 2008
_chemical_formula_iupac 'C4 H8 N2 O'
_chemical_formula_moiety 'C4 H8 N2 O'
_chemical_formula_sum 'C4 H8 N2 O'
_chemical_formula_weight 100.12
_chemical_name_systematic
;
3,4,5,6-tetrahydropyrimidin-2(1<i>H</i>)-one
;
_space_group_IT_number 62
_symmetry_cell_setting orthorhombic
_symmetry_space_group_name_Hall '-P 2ac 2n'
_symmetry_space_group_name_H-M 'P n m a'
_atom_sites_solution_hydrogens geom
_atom_sites_solution_primary direct
_atom_sites_solution_secondary difmap
_audit_creation_method SHELXL-97
_cell_angle_alpha 90.00
_cell_angle_beta 90.00
_cell_angle_gamma 90.00
_cell_formula_units_Z 4
_cell_length_a 9.99580(10)
_cell_length_b 7.13270(10)
_cell_length_c 6.73650(10)
_cell_measurement_reflns_used 4972
_cell_measurement_temperature 100(2)
_cell_measurement_theta_max 30.4
_cell_measurement_theta_min 3.0
_cell_volume 480.293(11)
_computing_cell_refinement 'SAINT (Bruker, 2007)'
_computing_data_collection 'APEX2 (Bruker, 2007)'
_computing_data_reduction 'SAINT (Bruker, 2007)'
_computing_molecular_graphics 'X-SEED (Barbour, 2001)'
_computing_publication_material 'publCIF (Westrip, 2008)'
_computing_structure_refinement 'SHELXL97 (Sheldrick, 2008)'
_computing_structure_solution 'SHELXS97 (Sheldrick, 2008)'
_diffrn_ambient_temperature 100(2)
_diffrn_measured_fraction_theta_full 0.993
_diffrn_measured_fraction_theta_max 0.993
_diffrn_measurement_device_type 'Bruker SMART APEXII'
_diffrn_measurement_method '\f and \w'
_diffrn_radiation_monochromator graphite
_diffrn_radiation_source 'fine-focus sealed tube'
_diffrn_radiation_type MoK\a
_diffrn_radiation_wavelength 0.71073
_diffrn_reflns_av_R_equivalents 0.0199
_diffrn_reflns_av_sigmaI/netI 0.0114
_diffrn_reflns_limit_h_max 13
_diffrn_reflns_limit_h_min -12
_diffrn_reflns_limit_k_max 10
_diffrn_reflns_limit_k_min -9
_diffrn_reflns_limit_l_max 9
_diffrn_reflns_limit_l_min -9
_diffrn_reflns_number 6595
_diffrn_reflns_theta_full 30.00
_diffrn_reflns_theta_max 30.00
_diffrn_reflns_theta_min 3.65
_diffrn_standards_decay_% 0
_diffrn_standards_interval_count 0
_diffrn_standards_interval_time 0
_diffrn_standards_number 0
_exptl_absorpt_coefficient_mu 0.102
_exptl_absorpt_correction_type none
_exptl_crystal_colour colorless
_exptl_crystal_density_diffrn 1.385
_exptl_crystal_density_method 'not measured'
_exptl_crystal_description block
_exptl_crystal_F_000 216
_exptl_crystal_size_max 0.35
_exptl_crystal_size_mid 0.20
_exptl_crystal_size_min 0.15
_refine_diff_density_max 0.487
_refine_diff_density_min -0.215
_refine_ls_extinction_method none
_refine_ls_goodness_of_fit_ref 1.062
_refine_ls_hydrogen_treatment refall
_refine_ls_matrix_type full
_refine_ls_number_parameters 55
_refine_ls_number_reflns 749
_refine_ls_number_restraints 0
_refine_ls_restrained_S_all 1.062
_refine_ls_R_factor_all 0.0371
_refine_ls_R_factor_gt 0.0361
_refine_ls_shift/su_max 0.001
_refine_ls_shift/su_mean 0.001
_refine_ls_structure_factor_coef Fsqd
_refine_ls_weighting_details 'calc w=1/[\s^2^(Fo^2^)+(0.0818P)^2^+0.084P] where P=(Fo^2^+2Fc^2^)/3'
_refine_ls_weighting_scheme calc
_refine_ls_wR_factor_gt 0.1077
_refine_ls_wR_factor_ref 0.1104
_reflns_number_gt 719
_reflns_number_total 749
_reflns_threshold_expression I>2\s(I)
_cod_data_source_file bv2094.cif
_cod_data_source_block I
_cod_original_cell_volume 480.290(10)
_cod_database_code 2218069
_cod_database_fobs_code 2218069

loop_
_symmetry_equiv_pos_as_xyz
'x, y, z'
'-x+1/2, -y, z+1/2'
'-x, y+1/2, -z'
'x+1/2, -y+1/2, -z+1/2'
'-x, -y, -z'
'x-1/2, y, -z-1/2'
'x, -y-1/2, z'
'-x-1/2, y-1/2, z-1/2'

loop_
_atom_site_type_symbol
_atom_site_label
_atom_site_fract_x
_atom_site_fract_y
_atom_site_fract_z
_atom_site_U_iso_or_equiv
_atom_site_adp_type
_atom_site_calc_flag
_atom_site_refinement_flags
_atom_site_occupancy
O O1 0.48291(8) 0.7500 0.51927(11) 0.0143(2) Uani d S 1
N N1 0.58480(7) 0.58713(8) 0.27287(9) 0.0140(2) Uani d . 1
C C1 0.54996(10) 0.7500 0.36064(14) 0.0113(2) Uani d S 1
C C2 0.67121(7) 0.57605(10) 0.09858(11) 0.0145(2) Uani d . 1
C C3 0.65258(11) 0.7500 -0.02874(14) 0.0146(3) Uani d S 1
H H1 0.5642(13) 0.4836(18) 0.3405(19) 0.023(3) Uiso d . 1
H H21 0.6483(11) 0.4643(17) 0.0232(17) 0.017(3) Uiso d . 1
H H22 0.7668(11) 0.5621(17) 0.1397(17) 0.017(2) Uiso d . 1
H H31 0.5609(18) 0.7500 -0.089(3) 0.023(4) Uiso d S 1
H H32 0.7163(18) 0.7500 -0.140(3) 0.023(4) Uiso d S 1

loop_
_atom_site_aniso_label
_atom_site_aniso_U_11
_atom_site_aniso_U_22
_atom_site_aniso_U_33
_atom_site_aniso_U_12
_atom_site_aniso_U_13
_atom_site_aniso_U_23
O1 0.0176(4) 0.0122(4) 0.0132(4) 0.000 0.0045(3) 0.000
N1 0.0188(4) 0.0099(3) 0.0133(3) 0.0003(2) 0.0047(2) 0.00012(19)
C1 0.0109(4) 0.0111(5) 0.0118(4) 0.000 -0.0008(3) 0.000
C2 0.0173(4) 0.0128(4) 0.0133(4) 0.0010(2) 0.0039(2) -0.0008(2)
C3 0.0177(5) 0.0145(5) 0.0117(4) 0.000 0.0013(3) 0.000

loop_
_atom_type_symbol
_atom_type_description
_atom_type_scat_dispersion_real
_atom_type_scat_dispersion_imag
_atom_type_scat_source
C C 0.0033 0.0016 'International Tables Vol C Tables 4.2.6.8 and 6.1.1.4'
H H 0.0000 0.0000 'International Tables Vol C Tables 4.2.6.8 and 6.1.1.4'
N N 0.0061 0.0033 'International Tables Vol C Tables 4.2.6.8 and 6.1.1.4'
O O 0.0106 0.0060 'International Tables Vol C Tables 4.2.6.8 and 6.1.1.4'

loop_
_geom_angle_atom_site_label_1
_geom_angle_atom_site_label_2
_geom_angle_atom_site_label_3
_geom_angle_site_symmetry_1
_geom_angle_site_symmetry_3
_geom_angle
C1 N1 C2 . . 123.49(6)
C1 N1 H1 . . 115.4(8)
C2 N1 H1 . . 120.2(8)
O1 C1 N1 . . 120.56(4)
O1 C1 N1 . 7_575 120.56(4)
N1 C1 N1 . 7_575 118.86(9)
N1 C2 C3 . . 109.71(6)
N1 C2 H21 . . 109.0(7)
C3 C2 H21 . . 110.2(7)
N1 C2 H22 . . 110.4(7)
C3 C2 H22 . . 110.8(7)
H21 C2 H22 . . 106.8(10)
C2 C3 C2 7_575 . 109.45(8)
C2 C3 H31 7_575 . 109.9(5)
C2 C3 H31 . . 109.9(5)
C2 C3 H32 7_575 . 110.5(5)
C2 C3 H32 . . 110.5(5)
H31 C3 H32 . . 106.7(15)

loop_
_geom_bond_atom_site_label_1
_geom_bond_atom_site_label_2
_geom_bond_site_symmetry_2
_geom_bond_distance
O1 C1 . 1.2614(12)
N1 C1 . 1.3492(8)
N1 C2 . 1.4597(9)
N1 H1 . 0.892(13)
C1 N1 7_575 1.3492(8)
C2 C3 . 1.5198(9)
C2 H21 . 0.972(12)
C2 H22 . 1.000(11)
C3 C2 7_575 1.5198(9)
C3 H31 . 1.001(18)
C3 H32 . 0.982(19)

loop_
_geom_hbond_atom_site_label_D
_geom_hbond_atom_site_label_H
_geom_hbond_atom_site_label_A
_geom_hbond_site_symmetry_A
_geom_hbond_distance_DH
_geom_hbond_distance_HA
_geom_hbond_distance_DA
_geom_hbond_angle_DHA
_geom_hbond_publ_flag
N1 H1 O1 5_666 0.890(10) 1.970(10) 2.8640(10) 178.0(10) yes

loop_
_geom_torsion_atom_site_label_1
_geom_torsion_atom_site_label_2
_geom_torsion_atom_site_label_3
_geom_torsion_atom_site_label_4
_geom_torsion_site_symmetry_4
_geom_torsion
C2 N1 C1 O1 . -174.85(8)
C2 N1 C1 N1 7_575 7.00(14)
C1 N1 C2 C3 . -30.95(10)
N1 C2 C3 C2 7_575 52.71(10)
